data_7032461
loop_
_publ_author_name
'Du, Mei-Ling'
'Hu, Chun-Yan'
'Wang, Liu-Fang'
'Li, Cong'
'Han, Yang-Yang'
'Gan, Xin'
'Chen, Yong'
'Mu, Wei-Hua'
'Huang, Michael L.'
'Fu, Wen-Fu'

_publ_section_title
;
 New members of fluorescent 1,8-naphthyridine-based BF2 compounds:
 selective binding of BF2 with terminal bidentate N^N^O and N^C^O groups
 and tunable spectroscopy properties.
;
_journal_issue 37
_journal_name_full 'Dalton transactions (Cambridge, England : 2003)'
_journal_page_first 13924
_journal_page_last 13931
_journal_paper_doi 10.1039/c4dt01735h
_journal_volume 43
_journal_year 2014
_chemical_formula_moiety 'C12 H12 B F2 N3 O'
_chemical_formula_sum 'C12 H12 B F2 N3 O'
_chemical_formula_weight 263.06
_chemical_name_systematic
; 
 ? 
;
_space_group_IT_number 2
_symmetry_cell_setting triclinic
_symmetry_space_group_name_Hall '-P 1'
_symmetry_space_group_name_H-M 'P -1'
_atom_sites_solution_hydrogens geom
_atom_sites_solution_primary direct
_atom_sites_solution_secondary difmap
_audit_creation_method SHELXL-97
_cell_angle_alpha 93.34(2)
_cell_angle_beta 107.60(2)
_cell_angle_gamma 94.49(3)
_cell_formula_units_Z 2
_cell_length_a 7.2978(8)
_cell_length_b 8.1140(10)
_cell_length_c 10.4990(13)
_cell_measurement_reflns_used 2719
_cell_measurement_temperature 113(2)
_cell_measurement_theta_max 31.40
_cell_measurement_theta_min 2.00
_cell_volume 588.57(14)
_computing_cell_refinement 'CrystalClear-SM Expert 2.0 r2'
_computing_data_collection 'CrystalClear-SM Expert 2.0 r2 (Rigaku, 2009)'
_computing_data_reduction 'CrystalClear-SM Expert 2.0 r2'
_computing_molecular_graphics 'CrystalStructure 4.0'
_computing_publication_material 'CrystalStructure 4.0 (Rigaku, 2009)'
_computing_structure_refinement 'SHELXL-97 (Sheldrick, 1997)'
_computing_structure_solution 'SHELXS-97 (Sheldrick, 1990)'
_diffrn_ambient_temperature 113(2)
_diffrn_detector_area_resol_mean 14.222
_diffrn_measured_fraction_theta_full 0.997
_diffrn_measured_fraction_theta_max 0.964
_diffrn_measurement_device_type 'Rigaku Saturn724 CCD'
_diffrn_measurement_method \w
_diffrn_radiation_monochromator multilayer
_diffrn_radiation_source 'rotating anode'
_diffrn_radiation_type MoK\a
_diffrn_radiation_wavelength 0.71075
_diffrn_reflns_av_R_equivalents 0.0504
_diffrn_reflns_av_sigmaI/netI 0.0357
_diffrn_reflns_limit_h_max 10
_diffrn_reflns_limit_h_min -10
_diffrn_reflns_limit_k_max 11
_diffrn_reflns_limit_k_min -11
_diffrn_reflns_limit_l_max 14
_diffrn_reflns_limit_l_min -14
_diffrn_reflns_number 8233
_diffrn_reflns_theta_full 25.00
_diffrn_reflns_theta_max 30.03
_diffrn_reflns_theta_min 2.04
_diffrn_standards_decay_% 0
_diffrn_standards_interval_count 0
_diffrn_standards_interval_time 0
_diffrn_standards_number 0
_exptl_absorpt_coefficient_mu 0.118
_exptl_absorpt_correction_T_max 0.9746
_exptl_absorpt_correction_T_min 0.9633
_exptl_absorpt_correction_type multi-scan
_exptl_absorpt_process_details crystalclear
_exptl_crystal_colour colorless
_exptl_crystal_density_diffrn 1.484
_exptl_crystal_density_method 'not measured'
_exptl_crystal_description prism
_exptl_crystal_F_000 272
_exptl_crystal_size_max 0.32
_exptl_crystal_size_mid 0.24
_exptl_crystal_size_min 0.22
_refine_diff_density_max 0.463
_refine_diff_density_min -0.320
_refine_diff_density_rms 0.066
_refine_ls_extinction_method none
_refine_ls_goodness_of_fit_ref 1.041
_refine_ls_hydrogen_treatment constr
_refine_ls_matrix_type full
_refine_ls_number_parameters 175
_refine_ls_number_reflns 3324
_refine_ls_number_restraints 0
_refine_ls_restrained_S_all 1.041
_refine_ls_R_factor_all 0.0503
_refine_ls_R_factor_gt 0.0476
_refine_ls_shift/su_max 0.000
_refine_ls_shift/su_mean 0.000
_refine_ls_structure_factor_coef Fsqd
_refine_ls_weighting_details 'calc w=1/[\s^2^(Fo^2^)+(0.0834P)^2^+0.1530P] where P=(Fo^2^+2Fc^2^)/3'
_refine_ls_weighting_scheme calc
_refine_ls_wR_factor_gt 0.1337
_refine_ls_wR_factor_ref 0.1369
_reflns_number_gt 3079
_reflns_number_total 3324
_reflns_threshold_expression >2sigma(I)
_cod_duplicate_entry 7031750
_cod_data_source_file c4dt01735h2.cif
_cod_data_source_block shelxl
_cod_original_cell_volume 588.57(12)
_cod_database_code 7032461

loop_
_symmetry_equiv_pos_as_xyz
'x, y, z'
'-x, -y, -z'

loop_
_atom_site_label
_atom_site_type_symbol
_atom_site_fract_x
_atom_site_fract_y
_atom_site_fract_z
_atom_site_U_iso_or_equiv
_atom_site_adp_type
_atom_site_occupancy
_atom_site_symmetry_multiplicity
_atom_site_calc_flag
_atom_site_refinement_flags
F1 F 0.32138(9) 0.60150(7) 0.67046(6) 0.02060(16) Uani 1 1 d .
F2 F 0.26703(9) 0.61477(7) 0.87366(6) 0.02048(16) Uani 1 1 d .
O1 O 0.57827(11) 0.66088(9) 0.86353(8) 0.02028(18) Uani 1 1 d .
N1 N 0.69147(12) 0.94023(11) 0.90323(9) 0.01891(19) Uani 1 1 d .
N2 N 0.35315(12) 0.87442(10) 0.78949(8) 0.01514(18) Uani 1 1 d .
N3 N 0.02685(12) 0.80698(11) 0.67950(9) 0.01697(19) Uani 1 1 d .
C1 C 0.91064(15) 0.73022(14) 0.97229(11) 0.0216(2) Uani 1 1 d .
H1A H 0.9031 0.6455 1.0339 0.026 Uiso 1 1 calc R
H1B H 0.9982 0.8262 1.0220 0.026 Uiso 1 1 calc R
H1C H 0.9595 0.6842 0.9019 0.026 Uiso 1 1 calc R
C2 C 0.71473(14) 0.78298(13) 0.91012(10) 0.0174(2) Uani 1 1 d .
C3 C 0.51031(14) 0.98539(13) 0.84181(10) 0.0166(2) Uani 1 1 d .
C4 C 0.49378(15) 1.15830(13) 0.83515(10) 0.0195(2) Uani 1 1 d .
H4 H 0.6050 1.2354 0.8720 0.023 Uiso 1 1 calc R
C5 C 0.31981(15) 1.21384(12) 0.77643(10) 0.0191(2) Uani 1 1 d .
H5 H 0.3097 1.3296 0.7729 0.023 Uiso 1 1 calc R
C6 C 0.15260(14) 1.09919(12) 0.72022(10) 0.0163(2) Uani 1 1 d .
C7 C 0.17317(14) 0.92796(12) 0.72846(9) 0.01522(19) Uani 1 1 d .
C8 C -0.14668(15) 0.85292(13) 0.61878(10) 0.0180(2) Uani 1 1 d .
C9 C -0.18151(15) 1.02046(13) 0.60524(10) 0.0193(2) Uani 1 1 d .
H9 H -0.3083 1.0469 0.5605 0.023 Uiso 1 1 calc R
C10 C -0.03460(15) 1.14651(13) 0.65585(10) 0.0182(2) Uani 1 1 d .
C11 C -0.30792(15) 0.71631(13) 0.56354(11) 0.0228(2) Uani 1 1 d .
H11A H -0.2828 0.6489 0.4912 0.027 Uiso 1 1 calc R
H11B H -0.4303 0.7646 0.5283 0.027 Uiso 1 1 calc R
H11C H -0.3158 0.6463 0.6350 0.027 Uiso 1 1 calc R
C12 C -0.07162(16) 1.32478(13) 0.64202(11) 0.0236(2) Uani 1 1 d .
H12A H -0.0245 1.3869 0.7305 0.028 Uiso 1 1 calc R
H12B H -0.2107 1.3319 0.6036 0.028 Uiso 1 1 calc R
H12C H -0.0039 1.3720 0.5829 0.028 Uiso 1 1 calc R
B1 B 0.37280(16) 0.68174(14) 0.79738(11) 0.0166(2) Uani 1 1 d .

loop_
_atom_site_aniso_label
_atom_site_aniso_U_11
_atom_site_aniso_U_22
_atom_site_aniso_U_33
_atom_site_aniso_U_23
_atom_site_aniso_U_13
_atom_site_aniso_U_12
F1 0.0212(3) 0.0190(3) 0.0199(3) -0.0035(2) 0.0048(2) 0.0014(2)
F2 0.0207(3) 0.0191(3) 0.0229(3) 0.0045(2) 0.0083(2) 0.0012(2)
O1 0.0156(3) 0.0169(3) 0.0256(4) 0.0005(3) 0.0026(3) 0.0015(3)
N1 0.0147(4) 0.0194(4) 0.0207(4) 0.0018(3) 0.0028(3) 0.0008(3)
N2 0.0143(4) 0.0151(4) 0.0152(4) 0.0007(3) 0.0036(3) 0.0009(3)
N3 0.0157(4) 0.0167(4) 0.0173(4) 0.0006(3) 0.0037(3) 0.0001(3)
C1 0.0160(4) 0.0249(5) 0.0227(5) 0.0025(4) 0.0040(4) 0.0030(4)
C2 0.0160(4) 0.0204(5) 0.0157(4) 0.0004(3) 0.0053(3) 0.0007(3)
C3 0.0158(4) 0.0176(4) 0.0153(4) 0.0002(3) 0.0040(3) -0.0009(3)
C4 0.0192(5) 0.0159(4) 0.0211(4) 0.0004(3) 0.0036(4) -0.0017(3)
C5 0.0216(5) 0.0147(4) 0.0198(4) 0.0009(3) 0.0052(4) 0.0008(3)
C6 0.0175(4) 0.0156(4) 0.0151(4) 0.0009(3) 0.0041(3) 0.0016(3)
C7 0.0158(4) 0.0159(4) 0.0136(4) 0.0007(3) 0.0043(3) 0.0011(3)
C8 0.0169(4) 0.0195(5) 0.0166(4) 0.0008(3) 0.0043(3) 0.0009(3)
C9 0.0166(4) 0.0206(5) 0.0193(4) 0.0022(4) 0.0029(3) 0.0039(4)
C10 0.0201(5) 0.0175(4) 0.0166(4) 0.0016(3) 0.0046(3) 0.0033(3)
C11 0.0165(4) 0.0213(5) 0.0272(5) 0.0015(4) 0.0023(4) -0.0005(4)
C12 0.0234(5) 0.0183(5) 0.0254(5) 0.0022(4) 0.0012(4) 0.0051(4)
B1 0.0154(5) 0.0149(5) 0.0184(5) 0.0001(4) 0.0041(4) 0.0008(4)

loop_
_atom_type_symbol
_atom_type_description
_atom_type_scat_dispersion_real
_atom_type_scat_dispersion_imag
_atom_type_scat_source
C C 0.0033 0.0016 'International Tables Vol C Tables 4.2.6.8 and 6.1.1.4'
H H 0.0000 0.0000 'International Tables Vol C Tables 4.2.6.8 and 6.1.1.4'
N N 0.0061 0.0033 'International Tables Vol C Tables 4.2.6.8 and 6.1.1.4'
O O 0.0106 0.0060 'International Tables Vol C Tables 4.2.6.8 and 6.1.1.4'
F F 0.0171 0.0103 'International Tables Vol C Tables 4.2.6.8 and 6.1.1.4'
B B 0.0013 0.0007 'International Tables Vol C Tables 4.2.6.8 and 6.1.1.4'

loop_
_geom_angle_atom_site_label_1
_geom_angle_atom_site_label_2
_geom_angle_atom_site_label_3
_geom_angle
C2 O1 B1 124.60(8)
C2 N1 C3 118.82(9)
C3 N2 C7 120.45(9)
C3 N2 B1 120.07(9)
C7 N2 B1 119.48(8)
C8 N3 C7 117.30(9)
C2 C1 H1A 109.5
C2 C1 H1B 109.5
H1A C1 H1B 109.5
C2 C1 H1C 109.5
H1A C1 H1C 109.5
H1B C1 H1C 109.5
N1 C2 O1 125.46(9)
N1 C2 C1 119.99(10)
O1 C2 C1 114.54(9)
N2 C3 N1 123.14(9)
N2 C3 C4 120.39(9)
N1 C3 C4 116.47(9)
C5 C4 C3 120.35(10)
C5 C4 H4 119.8
C3 C4 H4 119.8
C4 C5 C6 120.22(9)
C4 C5 H5 119.9
C6 C5 H5 119.9
C7 C6 C10 117.86(9)
C7 C6 C5 118.24(9)
C10 C6 C5 123.90(9)
N3 C7 N2 115.48(9)
N3 C7 C6 124.16(9)
N2 C7 C6 120.36(9)
N3 C8 C9 122.71(10)
N3 C8 C11 116.62(9)
C9 C8 C11 120.67(9)
C10 C9 C8 121.05(10)
C10 C9 H9 119.5
C8 C9 H9 119.5
C9 C10 C6 116.90(9)
C9 C10 C12 121.10(10)
C6 C10 C12 121.99(10)
C8 C11 H11A 109.5
C8 C11 H11B 109.5
H11A C11 H11B 109.5
C8 C11 H11C 109.5
H11A C11 H11C 109.5
H11B C11 H11C 109.5
C10 C12 H12A 109.5
C10 C12 H12B 109.5
H12A C12 H12B 109.5
C10 C12 H12C 109.5
H12A C12 H12C 109.5
H12B C12 H12C 109.5
F2 B1 F1 112.04(9)
F2 B1 O1 107.97(8)
F1 B1 O1 107.44(8)
F2 B1 N2 110.87(8)
F1 B1 N2 110.47(8)
O1 B1 N2 107.87(8)

loop_
_geom_bond_atom_site_label_1
_geom_bond_atom_site_label_2
_geom_bond_distance
F1 B1 1.3780(12)
F2 B1 1.3753(13)
O1 C2 1.3066(13)
O1 B1 1.4775(13)
N1 C2 1.3035(14)
N1 C3 1.3732(13)
N2 C3 1.3519(13)
N2 C7 1.3918(13)
N2 B1 1.5858(14)
N3 C8 1.3276(13)
N3 C7 1.3466(13)
C1 C2 1.4891(14)
C1 H1A 0.9800
C1 H1B 0.9800
C1 H1C 0.9800
C3 C4 1.4215(14)
C4 C5 1.3578(15)
C4 H4 0.9500
C5 C6 1.4232(14)
C5 H5 0.9500
C6 C7 1.4139(14)
C6 C10 1.4228(14)
C8 C9 1.4099(14)
C8 C11 1.5026(15)
C9 C10 1.3778(15)
C9 H9 0.9500
C10 C12 1.4995(14)
C11 H11A 0.9800
C11 H11B 0.9800
C11 H11C 0.9800
C12 H12A 0.9800
C12 H12B 0.9800
C12 H12C 0.9800

loop_
_geom_torsion_atom_site_label_1
_geom_torsion_atom_site_label_2
_geom_torsion_atom_site_label_3
_geom_torsion_atom_site_label_4
_geom_torsion
C3 N1 C2 O1 -0.39(16)
C3 N1 C2 C1 178.06(8)
B1 O1 C2 N1 -1.36(16)
B1 O1 C2 C1 -179.89(8)
C7 N2 C3 N1 179.98(8)
B1 N2 C3 N1 0.00(14)
C7 N2 C3 C4 0.00(15)
B1 N2 C3 C4 -179.98(8)
C2 N1 C3 N2 1.02(15)
C2 N1 C3 C4 -179.00(9)
N2 C3 C4 C5 0.15(16)
N1 C3 C4 C5 -179.83(9)
C3 C4 C5 C6 -0.41(16)
C4 C5 C6 C7 0.51(15)
C4 C5 C6 C10 -179.40(9)
C8 N3 C7 N2 -179.05(8)
C8 N3 C7 C6 0.64(15)
C3 N2 C7 N3 179.82(8)
B1 N2 C7 N3 -0.20(13)
C3 N2 C7 C6 0.11(14)
B1 N2 C7 C6 -179.91(8)
C10 C6 C7 N3 -0.13(15)
C5 C6 C7 N3 179.96(9)
C10 C6 C7 N2 179.55(8)
C5 C6 C7 N2 -0.36(14)
C7 N3 C8 C9 -0.43(15)
C7 N3 C8 C11 179.42(8)
N3 C8 C9 C10 -0.30(16)
C11 C8 C9 C10 179.85(9)
C8 C9 C10 C6 0.80(15)
C8 C9 C10 C12 -179.75(9)
C7 C6 C10 C9 -0.59(14)
C5 C6 C10 C9 179.31(9)
C7 C6 C10 C12 179.96(9)
C5 C6 C10 C12 -0.13(16)
C2 O1 B1 F2 -117.79(10)
C2 O1 B1 F1 121.19(10)
C2 O1 B1 N2 2.08(13)
C3 N2 B1 F2 116.63(10)
C7 N2 B1 F2 -63.35(11)
C3 N2 B1 F1 -118.56(10)
C7 N2 B1 F1 61.47(11)
C3 N2 B1 O1 -1.40(12)
C7 N2 B1 O1 178.63(8)
